data_5000242
loop_
_publ_author_name
'Nakamura, Hideshi'
'Deng, Shongzhi'
'Kobayashi, Jun'ichi'
'Ohizumi, Yasushi'
'Tomotake, Yasuko'
'Matsuzaki, Takao'
'Hirata, Yoshimasa'

_publ_section_title
;
 Keramamine-A and -B, novel antimicrobial alkaloids from the
 Okinawan marine Pellina sponge sp.
;
_journal_issue 6
_journal_name_full 'Tetrahedron Letters'
_journal_page_first 621
_journal_page_last 624
_journal_paper_doi 10.1016/S0040-4039(00)95796-4
_journal_volume 28
_journal_year 1987
_chemical_formula_sum 'C36 H45 Cl N4 O'
_space_group_IT_number 19
_symmetry_cell_setting orthorhombic
_symmetry_Int_Tables_number 19
_symmetry_space_group_name_Hall 'P 2ac 2ab'
_symmetry_space_group_name_H-M 'P 21 21 21'
_cell_angle_alpha 90
_cell_angle_beta 90
_cell_angle_gamma 90
_cell_formula_units_Z 4
_cell_length_a 15.242(7)
_cell_length_b 15.885(8)
_cell_length_c 12.954(6)
_cod_original_formula_sum 'C36 H45 Cl1 N4 O1'
_cod_database_code 5000242

loop_
_symmetry_equiv_pos_site_id
_symmetry_equiv_pos_as_xyz
1 x,y,z
2 1/2+x,1/2-y,-z
3 -x,1/2+y,1/2-z
4 1/2-x,-y,1/2+z

loop_
_atom_site_label
_atom_site_type_symbol
_atom_site_fract_x
_atom_site_fract_y
_atom_site_fract_z
Cl1 Cl 0.6839(1) 0.0827(1) 0.4822(2)
C1 C 0.4107(5) -0.0605(4) 0.4745(6)
N1 N 0.3272(4) -0.0866(4) 0.4598(5)
C2 C 0.2676(5) -0.0748(5) 0.5351(7)
C3 C 0.2850(5) -0.0356(6) 0.6257(7)
C4 C 0.3705(5) -0.0060(4) 0.6452(6)
C5 C 0.4127(5) 0.0431(5) 0.7240(6)
C6 C 0.3838(5) 0.0796(5) 0.8162(6)
C7 C 0.4422(6) 0.1259(5) 0.8694(7)
C8 C 0.5279(5) 0.1422(6) 0.8347(7)
C9 C 0.5566(5) 0.1078(5) 0.7444(7)
C10 C 0.4970(5) 0.0568(4) 0.6887(6)
N2 N 0.5111(4) 0.0160(4) 0.5963(4)
C11 C 0.4333(4) -0.0197(4) 0.5652(6)
C12 C 0.4728(4) -0.0721(4) 0.3885(5)
C13 C 0.5559(5) -0.0962(4) 0.4052(5)
C14 C 0.6254(5) -0.1052(4) 0.3253(5)
C15 C 0.6102(5) -0.0426(4) 0.2347(6)
C16 C 0.5108(5) -0.0146(4) 0.2162(5)
C17 C 0.4911(5) -0.0255(4) 0.0994(5)
N3 N 0.4808(4) -0.1142(4) 0.0742(4)
C18 C 0.3955(5) -0.1424(5) 0.1186(6)
C19 C 0.4050(5) -0.1436(5) 0.2345(6)
C20 C 0.4408(5) -0.0602(4) 0.2793(5)
O1 O 0.7099(3) -0.0922(3) 0.3724(4)
C21 C 0.6309(5) -0.1954(4) 0.2822(6)
C22 C 0.7165(5) -0.2140(4) 0.2216(6)
C23 C 0.7135(5) -0.3017(5) 0.1724(8)
C24 C 0.6812(7) -0.3219(6) 0.0800(8)
C25 C 0.6392(7) -0.2626(7) 0.0084(7)
C26 C 0.5391(6) -0.2772(5) 0.0064(8)
C27 C 0.4866(7) -0.2209(6) -0.0663(7)
C28 C 0.4890(6) -0.1295(5) -0.0382(5)
N4 N 0.6593(3) 0.0386(3) 0.2533(5)
C29 C 0.7497(5) 0.0357(5) 0.2017(7)
C30 C 0.8120(5) 0.1002(4) 0.2444(7)
C31 C 0.7878(6) 0.1950(5) 0.2238(7)
C32 C 0.7625(6) 0.2172(5) 0.1181(7)
C33 C 0.6799(6) 0.1892(5) 0.0745(7)
C34 C 0.6126(5) 0.1451(4) 0.1138(6)
C35 C 0.6019(5) 0.1139(4) 0.2238(6)
C36 C 0.5120(5) 0.0780(4) 0.2474(6)
H1 H 0.2066(5) -0.0960(5) 0.5232(7)
H2 H 0.2377(5) -0.0280(6) 0.6784(7)
H3 H 0.3223(5) 0.0717(5) 0.8413(6)
H4 H 0.4237(6) 0.1500(5) 0.9374(7)
H5 H 0.5678(5) 0.1789(6) 0.8763(7)
H6 H 0.6174(5) 0.1182(5) 0.7184(7)
H7 H 0.5726(5) -0.1097(4) 0.4780(5)
H8 H 0.6311(5) -0.0749(4) 0.1732(6)
H9 H 0.5410(5) -0.0018(4) 0.0586(5)
H10 H 0.4360(5) 0.0053(4) 0.0817(5)
H11 H 0.3479(5) -0.1024(5) 0.0983(6)
H12 H 0.3810(5) -0.2001(5) 0.0930(6)
H13 H 0.3460(5) -0.1545(5) 0.2656(6)
H14 H 0.4460(5) -0.1901(5) 0.2538(6)
H15 H 0.3887(5) -0.0221(4) 0.2767(5)
H16 H 0.6273(5) -0.2357(4) 0.3414(6)
H17 H 0.5799(5) -0.2045(4) 0.2350(6)
H18 H 0.7676(5) -0.2109(4) 0.2699(6)
H19 H 0.7236(5) -0.1709(4) 0.1659(6)
H20 H 0.7387(5) -0.3489(5) 0.2141(8)
H21 H 0.6857(7) -0.3820(6) 0.0579(8)
H22 H 0.6516(7) -0.2037(4) 0.0312(7)
H23 H 0.6633(7) -0.2714(7) -0.0626(7)
H24 H 0.5165(6) -0.2677(5) 0.0779(8)
H25 H 0.5285(6) -0.3370(5) -0.0140(8)
H26 H 0.4241(7) -0.2399(6) -0.0659(7)
H27 H 0.5114(7) -0.2273(6) -0.1374(7)
H28 H 0.4398(6) -0.1002(5) -0.0746(5)
H29 H 0.5462(6) -0.1055(5) -0.0617(5)
H30 H 0.7423(5) 0.0460(5) 0.1260(7)
H31 H 0.7756(5) -0.0214(5) 0.2128(7)
H32 H 0.8152(5) 0.0920(4) 0.3208(7)
H33 H 0.8709(5) 0.0895(4) 0.2132(7)
H34 H 0.8401(6) 0.2298(5) 0.2423(7)
H35 H 0.7377(6) 0.2099(5) 0.2702(7)
H36 H 0.8097(6) 0.1948(5) 0.0720(7)
H37 H 0.7622(6) 0.2801(5) 0.1147(7)
H38 H 0.6714(6) 0.2064(5) 0.0009(7)
H39 H 0.5639(5) 0.1312(4) 0.0649(6)
H40 H 0.6170(5) 0.1668(4) 0.2616(6)
H41 H 0.4999(5) 0.0830(4) 0.3231(6)
H42 H 0.4663(5) 0.1095(4) 0.2079(6)
H43 H 0.557(6) 0.042(7) 0.552(8)
H44 H 0.543(6) -0.148(9) 0.082(10)
H45 H 0.692(7) -0.038(4) 0.407(8)

loop_
_atom_type_symbol
_atom_type_radius_bond
C 0.68
H 0.23
Cl 0.99
N 0.68
O 0.68
